data_7020309
loop_
_publ_author_name
'Borowski, Andrzej F.'
'Vendier, Laure'
'Sabo-Etienne, Sylviane'
'Rozycka-Sokolowska, Ewa'
'Gaudyn, Alicja V.'

_publ_section_title
;
 Catalyzed hydrogenation of condensed three-ring arenes and their
 N-heteroaromatic analogues by a bis(dihydrogen) ruthenium complex.
;
_journal_issue 46
_journal_name_full 'Dalton transactions (Cambridge, England : 2003)'
_journal_page_first 14117
_journal_page_last 14125
_journal_paper_doi 10.1039/c2dt31205k
_journal_volume 41
_journal_year 2012
_chemical_formula_moiety 'C14 H14'
_chemical_formula_sum 'C14 H14'
_chemical_formula_weight 182.25
_chemical_name_systematic
;
1,2,3,4-tetrahydroanthracene
;
_space_group_IT_number 4
_symmetry_cell_setting monoclinic
_symmetry_space_group_name_Hall 'P 2yb'
_symmetry_space_group_name_H-M 'P 1 21 1'
_atom_sites_solution_hydrogens geom
_atom_sites_solution_primary direct
_atom_sites_solution_secondary difmap
_audit_creation_method SHELXL-97
_cell_angle_alpha 90.00
_cell_angle_beta 99.611(7)
_cell_angle_gamma 90.00
_cell_formula_units_Z 2
_cell_length_a 6.2543(4)
_cell_length_b 7.8898(5)
_cell_length_c 10.5305(7)
_cell_measurement_reflns_used 6498
_cell_measurement_temperature 290(2)
_cell_measurement_theta_max 67.10
_cell_measurement_theta_min 4.26
_cell_volume 512.34(6)
_computing_cell_refinement 'CrysAlisPro, Agilent Technologies'
_computing_data_collection 'CrysAlisPro, Agilent Technologies'
_computing_data_reduction 'CrysAlisPro, Agilent Technologies'
_computing_structure_refinement 'SHELXL-97 (Sheldrick, 2008)'
_computing_structure_solution 'SHELXS-97 (Sheldrick, 2008)'
_diffrn_ambient_temperature 290(2)
_diffrn_measured_fraction_theta_full 0.997
_diffrn_measured_fraction_theta_max 0.997
_diffrn_measurement_device_type 'Xcalibur, saphire 3'
_diffrn_measurement_method '\w scans'
_diffrn_radiation_monochromator graphite
_diffrn_radiation_type CuK\a
_diffrn_radiation_wavelength 1.54184
_diffrn_reflns_av_R_equivalents 0.0308
_diffrn_reflns_av_sigmaI/netI 0.0213
_diffrn_reflns_limit_h_max 7
_diffrn_reflns_limit_h_min -7
_diffrn_reflns_limit_k_max 9
_diffrn_reflns_limit_k_min -8
_diffrn_reflns_limit_l_max 12
_diffrn_reflns_limit_l_min -12
_diffrn_reflns_number 6498
_diffrn_reflns_theta_full 67.10
_diffrn_reflns_theta_max 67.10
_diffrn_reflns_theta_min 4.26
_diffrn_source 'Enhance (Cu) X-ray Source'
_diffrn_standards_decay_% 0
_diffrn_standards_interval_count 0
_diffrn_standards_interval_time 0
_diffrn_standards_number 0
_exptl_absorpt_coefficient_mu 0.495
_exptl_absorpt_correction_T_max 1.000
_exptl_absorpt_correction_T_min 0.765
_exptl_absorpt_correction_type multi-scan
_exptl_absorpt_process_details 'CrysAlisPro, Agilent Technologies'
_exptl_crystal_colour colourless
_exptl_crystal_density_diffrn 1.181
_exptl_crystal_density_method 'not measured'
_exptl_crystal_description plate
_exptl_crystal_F_000 196
_exptl_crystal_size_max 0.53
_exptl_crystal_size_mid 0.25
_exptl_crystal_size_min 0.08
_refine_diff_density_max 0.153
_refine_diff_density_min -0.140
_refine_diff_density_rms 0.038
_refine_ls_extinction_coef 0.028(4)
_refine_ls_extinction_expression Fc^*^=kFc[1+0.001xFc^2^\l^3^/sin(2\q)]^-1/4^
_refine_ls_extinction_method SHELXL
_refine_ls_goodness_of_fit_ref 1.103
_refine_ls_hydrogen_treatment mixed
_refine_ls_matrix_type full
_refine_ls_number_parameters 179
_refine_ls_number_reflns 1788
_refine_ls_number_restraints 2
_refine_ls_restrained_S_all 1.105
_refine_ls_R_factor_all 0.0462
_refine_ls_R_factor_gt 0.0440
_refine_ls_shift/su_max 0.000
_refine_ls_shift/su_mean 0.000
_refine_ls_structure_factor_coef Fsqd
_refine_ls_weighting_details 'calc w=1/[\s^2^(Fo^2^)+(0.0873P)^2^+0.0074P] where P=(Fo^2^+2Fc^2^)/3'
_refine_ls_weighting_scheme calc
_refine_ls_wR_factor_gt 0.1311
_refine_ls_wR_factor_ref 0.1342
_reflns_number_gt 1655
_reflns_number_total 1788
_reflns_threshold_expression >2sigma(I)
_cod_data_source_file c2dt31205k.txt
_cod_data_source_block 4hanthr
_cod_original_cell_volume 512.33(6)
_cod_original_sg_symbol_H-M 'P 21'
_cod_database_code 7020309

loop_
_symmetry_equiv_pos_as_xyz
'x, y, z'
'-x, y+1/2, -z'

loop_
_atom_site_label
_atom_site_type_symbol
_atom_site_fract_x
_atom_site_fract_y
_atom_site_fract_z
_atom_site_U_iso_or_equiv
_atom_site_adp_type
_atom_site_occupancy
_atom_site_symmetry_multiplicity
_atom_site_calc_flag
_atom_site_refinement_flags
_atom_site_disorder_assembly
_atom_site_disorder_group
C1 C 0.2153(3) 0.2562(3) -0.32792(15) 0.0673(5) Uani 1 1 d . . .
H1A H 0.351(3) 0.250(3) -0.345(2) 0.103(7) Uiso 1 1 d . . .
H1B H 0.176(5) 0.386(5) -0.341(3) 0.153(11) Uiso 1 1 d . . .
C2 C 0.0675(14) 0.1506(11) -0.4237(6) 0.0716(14) Uani 0.697(18) 1 d P A 1
H2A H 0.065(4) 0.217(5) -0.517(3) 0.087(9) Uiso 0.697(18) 1 d P A 1
H2B H 0.149(5) 0.034(5) -0.425(3) 0.100(11) Uiso 0.697(18) 1 d P A 1
C3 C -0.1602(8) 0.1460(11) -0.3852(4) 0.0691(14) Uani 0.697(18) 1 d P A 1
H3A H -0.282(5) 0.089(4) -0.447(3) 0.083(8) Uiso 0.697(18) 1 d P A 1
H3B H -0.234(5) 0.265(5) -0.384(3) 0.092(11) Uiso 0.697(18) 1 d P A 1
C2A C 0.015(3) 0.205(3) -0.4138(15) 0.078(3) Uani 0.303(18) 1 d P A 2
H2C H -0.0817 0.3024 -0.4239 0.094 Uiso 0.303(18) 1 calc PR A 2
H2D H 0.0520 0.1814 -0.4977 0.094 Uiso 0.303(18) 1 calc PR A 2
C3A C -0.108(3) 0.061(3) -0.3781(10) 0.082(3) Uani 0.303(18) 1 d P A 2
H3C H -0.2435 0.0532 -0.4380 0.098 Uiso 0.303(18) 1 calc PR A 2
H3D H -0.0264 -0.0418 -0.3863 0.098 Uiso 0.303(18) 1 calc PR A 2
C4 C -0.1537(3) 0.0710(3) -0.25240(17) 0.0688(5) Uani 1 1 d D . .
H4A H -0.289(2) 0.087(3) -0.2285(19) 0.088(6) Uiso 1 1 d D . .
H4B H -0.145(5) -0.042(5) -0.261(4) 0.166(15) Uiso 1 1 d . . .
C4A C 0.0325(2) 0.12743(19) -0.15162(14) 0.0474(4) Uani 1 1 d . A .
C5 C 0.2134(2) 0.0942(2) 0.20386(14) 0.0573(5) Uani 1 1 d . . .
H5 H 0.0956 0.0393 0.2288 0.069 Uiso 1 1 calc R . .
C6 C 0.3887(3) 0.1342(3) 0.29445(15) 0.0659(5) Uani 1 1 d . . .
H6 H 0.3900 0.1056 0.3802 0.079 Uiso 1 1 calc R . .
C7 C 0.5667(3) 0.2182(2) 0.25865(16) 0.0659(5) Uani 1 1 d . . .
H7 H 0.6857 0.2443 0.3210 0.079 Uiso 1 1 calc R . .
C8 C 0.5678(2) 0.2622(2) 0.13357(15) 0.0592(5) Uani 1 1 d . . .
H8 H 0.6861 0.3198 0.1116 0.071 Uiso 1 1 calc R . .
C8A C 0.3884(2) 0.2203(2) 0.03634(14) 0.0466(4) Uani 1 1 d . A .
C9 C 0.3835(2) 0.2604(2) -0.09437(14) 0.0502(4) Uani 1 1 d . . .
H9 H 0.4991 0.3196 -0.1182 0.060 Uiso 1 1 calc R A .
C9A C 0.2124(2) 0.21442(19) -0.18798(13) 0.0478(4) Uani 1 1 d . A .
C10 C 0.0332(2) 0.09212(19) -0.02438(15) 0.0490(4) Uani 1 1 d . . .
H10 H -0.0865 0.0378 -0.0011 0.059 Uiso 1 1 calc R A .
C10A C 0.2083(2) 0.1348(2) 0.07288(13) 0.0464(4) Uani 1 1 d . A .

loop_
_atom_site_aniso_label
_atom_site_aniso_U_11
_atom_site_aniso_U_22
_atom_site_aniso_U_33
_atom_site_aniso_U_23
_atom_site_aniso_U_13
_atom_site_aniso_U_12
C1 0.0642(9) 0.0889(15) 0.0511(8) 0.0051(9) 0.0159(7) -0.0066(10)
C2 0.074(3) 0.091(4) 0.0515(15) -0.008(2) 0.0157(16) 0.004(2)
C3 0.0582(19) 0.087(4) 0.0573(15) -0.0056(18) -0.0044(12) -0.002(2)
C2A 0.075(7) 0.112(11) 0.043(4) -0.004(5) -0.001(4) 0.014(6)
C3A 0.079(6) 0.104(9) 0.058(4) -0.022(5) 0.000(4) -0.014(6)
C4 0.0561(9) 0.0814(15) 0.0646(10) 0.0003(9) -0.0019(7) -0.0156(10)
C4A 0.0442(7) 0.0450(8) 0.0526(7) -0.0018(7) 0.0064(6) -0.0010(6)
C5 0.0571(8) 0.0600(11) 0.0568(8) 0.0072(8) 0.0150(6) 0.0033(8)
C6 0.0743(10) 0.0726(12) 0.0501(8) 0.0064(9) 0.0079(7) 0.0112(9)
C7 0.0625(9) 0.0707(11) 0.0588(9) -0.0042(9) -0.0060(7) 0.0045(9)
C8 0.0499(8) 0.0633(12) 0.0629(9) -0.0027(8) 0.0048(6) -0.0051(8)
C8A 0.0434(7) 0.0429(8) 0.0537(8) -0.0014(6) 0.0086(5) 0.0011(6)
C9 0.0463(8) 0.0520(11) 0.0543(8) 0.0009(7) 0.0141(6) -0.0076(7)
C9A 0.0466(7) 0.0480(9) 0.0502(8) 0.0014(7) 0.0117(6) 0.0021(6)
C10 0.0411(7) 0.0495(10) 0.0577(8) 0.0021(7) 0.0119(6) -0.0049(6)
C10A 0.0463(7) 0.0435(9) 0.0509(7) -0.0012(6) 0.0121(6) 0.0024(6)

loop_
_atom_type_symbol
_atom_type_description
_atom_type_scat_dispersion_real
_atom_type_scat_dispersion_imag
_atom_type_scat_source
C C 0.0181 0.0091 'International Tables Vol C Tables 4.2.6.8 and 6.1.1.4'
H H 0.0000 0.0000 'International Tables Vol C Tables 4.2.6.8 and 6.1.1.4'

loop_
_geom_angle_atom_site_label_1
_geom_angle_atom_site_label_2
_geom_angle_atom_site_label_3
_geom_angle
C2A C1 C9A 113.0(7)
C2 C1 C9A 115.3(3)
C2A C1 H1A 127.0(18)
C2 C1 H1A 109.7(16)
C9A C1 H1A 110.3(15)
C2A C1 H1B 92(2)
C2 C1 H1B 110.4(18)
C9A C1 H1B 107.2(19)
H1A C1 H1B 103(2)
C1 C2 C3 109.2(6)
C1 C2 H2A 104.3(17)
C3 C2 H2A 111.5(16)
C1 C2 H2B 104.5(19)
C3 C2 H2B 116.9(19)
H2A C2 H2B 109(3)
C4 C3 C2 111.6(6)
C4 C3 H3A 108.7(16)
C2 C3 H3A 117.6(15)
C4 C3 H3B 106.6(17)
C2 C3 H3B 114.1(18)
H3A C3 H3B 97(3)
C3A C2A C1 119.1(14)
C3A C2A H2A 122(3)
C1 C2A H2A 102(2)
C3A C2A H2C 107.5
C1 C2A H2C 107.5
H2A C2A H2C 95.3
C3A C2A H2D 107.5
C1 C2A H2D 107.5
H2C C2A H2D 107.0
C4 C3A C2A 113.5(16)
C4 C3A H3A 104.5(17)
C2A C3A H3A 99(3)
C4 C3A H3C 108.9
C2A C3A H3C 108.9
C4 C3A H3D 108.9
C2A C3A H3D 108.9
H3A C3A H3D 121.8
H3C C3A H3D 107.7
C2A C3A H4B 141.5(17)
H3A C3A H4B 109.7(19)
H3C C3A H4B 104.9
H3D C3A H4B 77.2
C3A C4 C4A 115.2(5)
C4A C4 C3 115.7(2)
C3A C4 H4A 127.0(15)
C4A C4 H4A 113.6(13)
C3 C4 H4A 108.3(13)
C3A C4 H4B 80(3)
C4A C4 H4B 108(2)
C3 C4 H4B 107(3)
H4A C4 H4B 103(2)
C10 C4A C9A 119.21(12)
C10 C4A C4 120.38(14)
C9A C4A C4 120.39(13)
C6 C5 C10A 121.00(14)
C6 C5 H5 119.5
C10A C5 H5 119.5
C5 C6 C7 120.22(14)
C5 C6 H6 119.9
C7 C6 H6 119.9
C8 C7 C6 120.88(14)
C8 C7 H7 119.6
C6 C7 H7 119.6
C7 C8 C8A 120.30(15)
C7 C8 H8 119.9
C8A C8 H8 119.9
C9 C8A C10A 118.88(12)
C9 C8A C8 122.43(14)
C10A C8A C8 118.70(13)
C9A C9 C8A 121.89(13)
C9A C9 H9 119.1
C8A C9 H9 119.1
C9 C9A C4A 119.28(12)
C9 C9A C1 120.37(13)
C4A C9A C1 120.35(12)
C4A C10 C10A 122.55(13)
C4A C10 H10 118.7
C10A C10 H10 118.7
C10 C10A C5 122.95(13)
C10 C10A C8A 118.16(12)
C5 C10A C8A 118.89(13)

loop_
_geom_bond_atom_site_label_1
_geom_bond_atom_site_label_2
_geom_bond_distance
C1 C2A 1.475(15)
C1 C2 1.501(7)
C1 C9A 1.5132(19)
C1 H1A 0.90(2)
C1 H1B 1.06(4)
C2 C3 1.545(11)
C2 H2A 1.11(3)
C2 H2B 1.05(4)
C3 C4 1.513(5)
C3 H3A 1.02(3)
C3 H3B 1.05(4)
C2A C3A 1.46(3)
C2A H2C 0.9700
C2A H2D 0.9700
C3A C4 1.402(10)
C3A H3A 1.22(4)
C3A H3C 0.9700
C3A H3D 0.9700
C4 C4A 1.506(2)
C4 H4A 0.928(10)
C4 H4B 0.90(4)
C4A C10 1.368(2)
C4A C9A 1.4242(19)
C5 C6 1.365(2)
C5 C10A 1.411(2)
C5 H5 0.9300
C6 C7 1.400(2)
C6 H6 0.9300
C7 C8 1.363(2)
C7 H7 0.9300
C8 C8A 1.426(2)
C8 H8 0.9300
C8A C9 1.408(2)
C8A C10A 1.4200(18)
C9 C9A 1.3769(19)
C9 H9 0.9300
C10 C10A 1.410(2)
C10 H10 0.9300

loop_
_geom_torsion_atom_site_label_1
_geom_torsion_atom_site_label_2
_geom_torsion_atom_site_label_3
_geom_torsion_atom_site_label_4
_geom_torsion
C2A C1 C2 C3 -40(2)
C9A C1 C2 C3 48.8(9)
C1 C2 C3 C4 -59.7(10)
C2 C1 C2A C3A 72(3)
C9A C1 C2A C3A -29(3)
C1 C2A C3A C4 51(4)
C2A C3A C4 C4A -44(3)
C2A C3A C4 C3 54(2)
C2 C3 C4 C3A -53.9(11)
C2 C3 C4 C4A 42.3(8)
C3A C4 C4A C10 -159.3(13)
C3 C4 C4A C10 168.2(4)
C3A C4 C4A C9A 19.1(13)
C3 C4 C4A C9A -13.4(4)
C10A C5 C6 C7 0.6(3)
C5 C6 C7 C8 0.4(3)
C6 C7 C8 C8A -1.2(3)
C7 C8 C8A C9 -178.90(14)
C7 C8 C8A C10A 1.0(3)
C10A C8A C9 C9A -2.1(2)
C8 C8A C9 C9A 177.86(14)
C8A C9 C9A C4A 1.6(3)
C8A C9 C9A C1 -178.56(13)
C10 C4A C9A C9 0.3(2)
C4 C4A C9A C9 -178.14(17)
C10 C4A C9A C1 -179.59(17)
C4 C4A C9A C1 2.0(2)
C2A C1 C9A C9 -177.1(11)
C2 C1 C9A C9 159.1(4)
C2A C1 C9A C4A 2.8(11)
C2 C1 C9A C4A -21.0(5)
C9A C4A C10 C10A -1.6(2)
C4 C4A C10 C10A 176.82(14)
C4A C10 C10A C5 -177.95(12)
C4A C10 C10A C8A 1.1(2)
C6 C5 C10A C10 178.34(14)
C6 C5 C10A C8A -0.7(2)
C9 C8A C10A C10 0.8(2)
C8 C8A C10A C10 -179.18(17)
C9 C8A C10A C5 179.83(18)
C8 C8A C10A C5 -0.12(19)
